data_7151150
loop_
_publ_author_name
'Walker, Stephen M.'
'Williams, Jodi T.'
'Russell, Alexander G.'
'Kariuki, Benson M.'
'Snaith, John S.'

_publ_section_title
;
 Stereoselective synthesis of 3,4-disubstituted and
 3,4,5-trisubstituted piperidines by Lewis acid-catalysed ene
 cyclisation of 4-aza-1,7-dienes.
;
_journal_issue 18
_journal_name_full 'Organic &amp; biomolecular chemistry'
_journal_page_first 2925
_journal_page_last 2931
_journal_paper_doi 10.1039/b708139a
_journal_volume 5
_journal_year 2007
_chemical_formula_moiety 'C16 H21 N O4 S'
_chemical_formula_sum 'C16 H21 N O4 S'
_chemical_formula_weight 323.40
_chemical_name_systematic
;
?
;
_space_group_IT_number 14
_symmetry_cell_setting monoclinic
_symmetry_space_group_name_Hall '-P 2yn'
_symmetry_space_group_name_H-M 'P 1 21/n 1'
_atom_sites_solution_hydrogens geom
_atom_sites_solution_primary direct
_atom_sites_solution_secondary difmap
_audit_creation_method SHELXL-97
_cell_angle_alpha 90.00
_cell_angle_beta 96.330(2)
_cell_angle_gamma 90.00
_cell_formula_units_Z 4
_cell_length_a 7.6072(3)
_cell_length_b 12.0948(4)
_cell_length_c 17.8368(6)
_cell_measurement_reflns_used 2513
_cell_measurement_temperature 273(2)
_cell_measurement_theta_max 70.38
_cell_measurement_theta_min 4.43
_cell_volume 1631.12(10)
_computing_cell_refinement SAINTPLUS
_computing_data_collection SMART
_computing_data_reduction SAINTPLUS
_computing_structure_refinement SHELXTL
_computing_structure_solution SHELXTL
_diffrn_ambient_temperature 273(2)
_diffrn_measured_fraction_theta_full 0.964
_diffrn_measured_fraction_theta_max 0.964
_diffrn_measurement_device_type 'Bruker Smart 6000 CCD'
_diffrn_measurement_method 'CCD scans'
_diffrn_radiation_monochromator graphite
_diffrn_radiation_source 'fine-focus sealed tube'
_diffrn_radiation_type CuK\a
_diffrn_radiation_wavelength 1.54178
_diffrn_reflns_av_R_equivalents 0.0320
_diffrn_reflns_av_sigmaI/netI 0.0289
_diffrn_reflns_limit_h_max 8
_diffrn_reflns_limit_h_min -9
_diffrn_reflns_limit_k_max 14
_diffrn_reflns_limit_k_min -14
_diffrn_reflns_limit_l_max 21
_diffrn_reflns_limit_l_min -20
_diffrn_reflns_number 10303
_diffrn_reflns_theta_full 70.38
_diffrn_reflns_theta_max 70.38
_diffrn_reflns_theta_min 4.43
_exptl_absorpt_coefficient_mu 1.916
_exptl_absorpt_correction_T_max 0.7006
_exptl_absorpt_correction_T_min 0.5537
_exptl_absorpt_correction_type empirical
_exptl_absorpt_process_details sadabs
_exptl_crystal_colour colourless
_exptl_crystal_density_diffrn 1.317
_exptl_crystal_density_method 'not measured'
_exptl_crystal_description block
_exptl_crystal_F_000 688
_exptl_crystal_size_max 0.35
_exptl_crystal_size_mid 0.25
_exptl_crystal_size_min 0.20
_refine_diff_density_max 0.270
_refine_diff_density_min -0.216
_refine_diff_density_rms 0.041
_refine_ls_extinction_method none
_refine_ls_goodness_of_fit_ref 1.034
_refine_ls_hydrogen_treatment constr
_refine_ls_matrix_type full
_refine_ls_number_parameters 201
_refine_ls_number_reflns 3014
_refine_ls_number_restraints 0
_refine_ls_restrained_S_all 1.034
_refine_ls_R_factor_all 0.0486
_refine_ls_R_factor_gt 0.0396
_refine_ls_shift/su_max 0.001
_refine_ls_shift/su_mean 0.000
_refine_ls_structure_factor_coef Fsqd
_refine_ls_weighting_details 'calc w=1/[\s^2^(Fo^2^)+(0.0617P)^2^+0.3571P] where P=(Fo^2^+2Fc^2^)/3'
_refine_ls_weighting_scheme calc
_refine_ls_wR_factor_gt 0.1066
_refine_ls_wR_factor_ref 0.1129
_reflns_number_gt 2513
_reflns_number_total 3014
_reflns_threshold_expression >2sigma(I)
_cod_data_source_file b708139a.txt
_cod_data_source_block smw137
_cod_depositor_comments
;
The following automatic conversions were performed:
'_symmetry_cell_setting' value 'Monoclinic' changed to 'monoclinic'
according to '/home/saulius/struct/CIF-dictionaries/cif_core.dic'
dictionary named 'cif_core.dic' version 2.4.1 from 2010-06-29.

Automatic conversion script
Id: cif_fix_enum 1527 2010-12-29 10:47:43Z saulius 
;
_cod_original_cell_volume 1631.11(10)
_cod_original_sg_symbol_H-M P21/n
_cod_database_code 7151150

loop_
_symmetry_equiv_pos_as_xyz
'x, y, z'
'-x+1/2, y+1/2, -z+1/2'
'-x, -y, -z'
'x-1/2, -y-1/2, z-1/2'

loop_
_atom_site_label
_atom_site_type_symbol
_atom_site_fract_x
_atom_site_fract_y
_atom_site_fract_z
_atom_site_U_iso_or_equiv
_atom_site_adp_type
_atom_site_occupancy
_atom_site_symmetry_multiplicity
_atom_site_calc_flag
_atom_site_refinement_flags
_atom_site_disorder_assembly
_atom_site_disorder_group
C1 C 0.1515(2) 0.24524(14) 0.12282(10) 0.0369(4) Uani 1 1 d . . .
C2 C 0.0977(2) 0.27922(15) 0.04984(10) 0.0429(4) Uani 1 1 d . . .
H2 H 0.0255 0.2341 0.0174 0.051 Uiso 1 1 calc R . .
C3 C 0.1523(3) 0.38127(15) 0.02544(11) 0.0463(4) Uani 1 1 d . . .
H3 H 0.1170 0.4039 -0.0238 0.056 Uiso 1 1 calc R . .
C4 C 0.2591(2) 0.45029(15) 0.07339(12) 0.0455(4) Uani 1 1 d . . .
C5 C 0.3145(2) 0.41336(16) 0.14576(11) 0.0460(4) Uani 1 1 d . . .
H5 H 0.3879 0.4582 0.1780 0.055 Uiso 1 1 calc R . .
C6 C 0.2634(2) 0.31160(16) 0.17120(10) 0.0420(4) Uani 1 1 d . . .
H6 H 0.3028 0.2877 0.2197 0.050 Uiso 1 1 calc R . .
C7 C 0.3112(3) 0.56415(18) 0.04850(15) 0.0683(7) Uani 1 1 d . . .
H7A H 0.2562 0.5782 -0.0016 0.102 Uiso 1 1 calc R . .
H7B H 0.4374 0.5678 0.0490 0.102 Uiso 1 1 calc R . .
H7C H 0.2731 0.6186 0.0823 0.102 Uiso 1 1 calc R . .
C8 C 0.4042(2) 0.04451(16) 0.19417(10) 0.0424(4) Uani 1 1 d . . .
H8A H 0.3821 0.0642 0.2450 0.051 Uiso 1 1 calc R . .
H8B H 0.4672 0.1051 0.1736 0.051 Uiso 1 1 calc R . .
C9 C 0.5163(2) -0.06009(15) 0.19604(10) 0.0391(4) Uani 1 1 d . . .
H9 H 0.4546 -0.1190 0.2204 0.047 Uiso 1 1 calc R . .
C10 C 0.5423(3) -0.09693(16) 0.11625(11) 0.0438(4) Uani 1 1 d . . .
H10 H 0.6077 -0.0392 0.0925 0.053 Uiso 1 1 calc R . .
C11 C 0.3633(3) -0.11193(18) 0.07017(12) 0.0532(5) Uani 1 1 d . . .
H11A H 0.3806 -0.1325 0.0189 0.064 Uiso 1 1 calc R . .
H11B H 0.2993 -0.1713 0.0917 0.064 Uiso 1 1 calc R . .
C12 C 0.2552(3) -0.00679(18) 0.06897(11) 0.0516(5) Uani 1 1 d . . .
H12A H 0.3142 0.0516 0.0441 0.062 Uiso 1 1 calc R . .
H12B H 0.1399 -0.0189 0.0412 0.062 Uiso 1 1 calc R . .
C13 C 0.6941(2) -0.04002(17) 0.24189(11) 0.0447(4) Uani 1 1 d . . .
H13 H 0.7410 0.0301 0.2250 0.054 Uiso 1 1 calc R . .
C14 C 0.8215(3) -0.19287(18) 0.17272(12) 0.0553(5) Uani 1 1 d . . .
C15 C 0.6525(3) -0.20169(19) 0.12143(13) 0.0578(6) Uani 1 1 d . . .
H15A H 0.5823 -0.2613 0.1391 0.069 Uiso 1 1 calc R . .
H15B H 0.6802 -0.2211 0.0713 0.069 Uiso 1 1 calc R . .
C16 C 0.6847(3) -0.0316(2) 0.32564(12) 0.0651(6) Uani 1 1 d . . .
H16A H 0.6437 -0.1005 0.3440 0.098 Uiso 1 1 calc R . .
H16B H 0.6042 0.0263 0.3356 0.098 Uiso 1 1 calc R . .
H16C H 0.8000 -0.0153 0.3506 0.098 Uiso 1 1 calc R . .
N1 N 0.23445(19) 0.02615(12) 0.14719(8) 0.0402(4) Uani 1 1 d . . .
O1 O -0.07333(17) 0.08324(12) 0.10722(8) 0.0536(4) Uani 1 1 d . . .
O2 O 0.06593(18) 0.12995(12) 0.23537(8) 0.0515(4) Uani 1 1 d . . .
O3 O 0.8248(2) -0.12616(13) 0.23233(9) 0.0617(4) Uani 1 1 d . . .
O4 O 0.9509(2) -0.24756(17) 0.16513(11) 0.0846(6) Uani 1 1 d . . .
S1 S 0.07882(6) 0.11769(4) 0.15629(3) 0.04089(16) Uani 1 1 d . . .

loop_
_atom_site_aniso_label
_atom_site_aniso_U_11
_atom_site_aniso_U_22
_atom_site_aniso_U_33
_atom_site_aniso_U_23
_atom_site_aniso_U_13
_atom_site_aniso_U_12
C1 0.0329(9) 0.0378(9) 0.0401(10) -0.0011(7) 0.0045(7) 0.0030(7)
C2 0.0434(10) 0.0422(10) 0.0414(10) -0.0049(8) -0.0028(7) -0.0003(8)
C3 0.0510(11) 0.0452(10) 0.0416(11) 0.0037(8) 0.0006(8) 0.0040(8)
C4 0.0404(10) 0.0389(9) 0.0574(12) -0.0010(8) 0.0064(8) 0.0008(8)
C5 0.0380(10) 0.0449(10) 0.0537(12) -0.0117(9) -0.0011(8) -0.0023(8)
C6 0.0378(9) 0.0480(10) 0.0394(10) -0.0026(8) 0.0003(7) 0.0032(8)
C7 0.0666(15) 0.0482(12) 0.0880(18) 0.0080(12) -0.0001(12) -0.0088(11)
C8 0.0392(10) 0.0469(10) 0.0398(10) -0.0042(8) -0.0014(7) -0.0005(8)
C9 0.0366(9) 0.0419(9) 0.0381(10) 0.0002(7) 0.0015(7) -0.0037(7)
C10 0.0440(10) 0.0463(10) 0.0403(10) -0.0040(8) 0.0007(8) 0.0019(8)
C11 0.0546(12) 0.0541(12) 0.0475(12) -0.0142(9) -0.0085(9) 0.0054(9)
C12 0.0520(11) 0.0584(12) 0.0416(11) -0.0063(9) -0.0071(8) 0.0091(9)
C13 0.0361(10) 0.0534(11) 0.0441(11) -0.0031(9) 0.0027(7) -0.0010(8)
C14 0.0492(12) 0.0576(12) 0.0574(13) -0.0031(10) -0.0014(9) 0.0122(10)
C15 0.0558(13) 0.0566(12) 0.0583(13) -0.0151(10) -0.0061(10) 0.0115(10)
C16 0.0453(12) 0.1048(19) 0.0431(12) -0.0085(12) -0.0041(9) -0.0014(12)
N1 0.0379(8) 0.0410(8) 0.0404(8) -0.0007(6) -0.0019(6) 0.0012(6)
O1 0.0354(7) 0.0593(8) 0.0639(9) 0.0060(7) -0.0045(6) -0.0077(6)
O2 0.0494(8) 0.0597(9) 0.0472(8) 0.0076(6) 0.0136(6) 0.0039(6)
O3 0.0480(8) 0.0738(10) 0.0595(9) -0.0141(8) -0.0113(7) 0.0179(7)
O4 0.0628(11) 0.0924(13) 0.0945(14) -0.0234(11) -0.0095(9) 0.0353(10)
S1 0.0333(2) 0.0443(3) 0.0450(3) 0.00401(19) 0.00379(17) -0.00068(18)

loop_
_atom_type_symbol
_atom_type_description
_atom_type_scat_dispersion_real
_atom_type_scat_dispersion_imag
_atom_type_scat_source
C C 0.0181 0.0091 'International Tables Vol C Tables 4.2.6.8 and 6.1.1.4'
H H 0.0000 0.0000 'International Tables Vol C Tables 4.2.6.8 and 6.1.1.4'
N N 0.0311 0.0180 'International Tables Vol C Tables 4.2.6.8 and 6.1.1.4'
O O 0.0492 0.0322 'International Tables Vol C Tables 4.2.6.8 and 6.1.1.4'
S S 0.3331 0.5567 'International Tables Vol C Tables 4.2.6.8 and 6.1.1.4'

loop_
_geom_angle_atom_site_label_1
_geom_angle_atom_site_label_2
_geom_angle_atom_site_label_3
_geom_angle
_geom_angle_site_symmetry_1
_geom_angle_site_symmetry_3
_geom_angle_publ_flag
C2 C1 C6 120.50(17) . . ?
C2 C1 S1 120.46(14) . . ?
C6 C1 S1 119.04(14) . . ?
C1 C2 C3 119.46(17) . . ?
C2 C3 C4 121.05(18) . . ?
C5 C4 C3 118.42(18) . . ?
C5 C4 C7 120.23(18) . . ?
C3 C4 C7 121.33(19) . . ?
C6 C5 C4 121.63(17) . . ?
C5 C6 C1 118.90(17) . . ?
N1 C8 C9 109.85(15) . . ?
C13 C9 C8 109.97(15) . . ?
C13 C9 C10 110.43(15) . . ?
C8 C9 C10 110.62(15) . . ?
C15 C10 C11 112.89(16) . . ?
C15 C10 C9 108.37(16) . . ?
C11 C10 C9 109.77(16) . . ?
C12 C11 C10 111.10(16) . . ?
N1 C12 C11 109.15(16) . . ?
O3 C13 C16 105.72(16) . . ?
O3 C13 C9 113.53(15) . . ?
C16 C13 C9 114.00(16) . . ?
O4 C14 O3 118.6(2) . . ?
O4 C14 C15 123.3(2) . . ?
O3 C14 C15 118.02(18) . . ?
C14 C15 C10 114.16(17) . . ?
C12 N1 C8 113.53(15) . . ?
C12 N1 S1 115.39(12) . . ?
C8 N1 S1 115.94(12) . . ?
C14 O3 C13 124.81(15) . . ?
O2 S1 O1 119.53(9) . . ?
O2 S1 N1 107.19(8) . . ?
O1 S1 N1 106.62(8) . . ?
O2 S1 C1 107.50(8) . . ?
O1 S1 C1 108.01(8) . . ?
N1 S1 C1 107.45(8) . . ?

loop_
_geom_bond_atom_site_label_1
_geom_bond_atom_site_label_2
_geom_bond_distance
_geom_bond_site_symmetry_2
_geom_bond_publ_flag
C1 C2 1.383(3) . ?
C1 C6 1.397(2) . ?
C1 S1 1.7648(18) . ?
C2 C3 1.388(3) . ?
C3 C4 1.391(3) . ?
C4 C5 1.387(3) . ?
C4 C7 1.513(3) . ?
C5 C6 1.382(3) . ?
C8 N1 1.476(2) . ?
C8 C9 1.524(3) . ?
C9 C13 1.521(2) . ?
C9 C10 1.525(3) . ?
C10 C15 1.516(3) . ?
C10 C11 1.522(3) . ?
C11 C12 1.513(3) . ?
C12 N1 1.476(2) . ?
C13 O3 1.463(2) . ?
C13 C16 1.507(3) . ?
C14 O4 1.206(3) . ?
C14 O3 1.333(3) . ?
C14 C15 1.498(3) . ?
N1 S1 1.6420(15) . ?
O1 S1 1.4339(14) . ?
O2 S1 1.4323(14) . ?
